data_7049271
loop_
_publ_author_name
'Hong, Dongjing'
'Zhu, Xiancui'
'Wang, Shaowu'
'Wei, Yun'
'Zhou, Shuangliu'
'Huang, Zeming'
'Zhu, Shan'
'Wang, Ruru'
'Yue, Wenrun'
'Mu, Xiaolong'

_publ_section_title
;
 Synthesis, characterization, and reactivity of dinuclear
 organo-rare-earth-metal alkyl complexes supported by
 2-amidate-functionalized indolyl ligands: substituent effects on
 coordination and reactivity.
;
_journal_issue 16
_journal_name_full 'Dalton transactions (Cambridge, England : 2003)'
_journal_page_first 5230
_journal_page_last 5242
_journal_paper_doi 10.1039/c9dt00507b
_journal_volume 48
_journal_year 2019
_chemical_formula_moiety 'C38 H49 N4 O2 Si Yb'
_chemical_formula_sum 'C38 H49 N4 O2 Si Yb'
_chemical_formula_weight 794.94
_space_group_crystal_system triclinic
_space_group_IT_number 2
_space_group_name_Hall '-P 1'
_space_group_name_H-M_alt 'P -1'
_symmetry_space_group_name_Hall '-P 1'
_symmetry_space_group_name_H-M 'P -1'
_atom_sites_solution_hydrogens geom
_atom_sites_solution_primary dual
_audit_creation_date 2018-03-26
_audit_creation_method
;
Olex2 1.2
(compiled 2017.08.10 svn.r3458 for OlexSys, GUI svn.r5381)
;
_audit_update_record
;
2018-03-27 deposited with the CCDC.    2019-03-07 downloaded from the CCDC.
;
_cell_angle_alpha 97.3780(10)
_cell_angle_beta 113.2400(10)
_cell_angle_gamma 114.7870(10)
_cell_formula_units_Z 2
_cell_length_a 13.0440(10)
_cell_length_b 13.8601(10)
_cell_length_c 14.8195(11)
_cell_measurement_reflns_used 4176
_cell_measurement_temperature 293(2)
_cell_measurement_theta_max 20.21
_cell_measurement_theta_min 2.17
_cell_volume 2091.8(3)
_computing_cell_refinement 'Bruker SMART'
_computing_data_collection 'Bruker SMART'
_computing_data_reduction 'Bruker SAINT'
_computing_molecular_graphics 'Olex2 (Dolomanov et al., 2009)'
_computing_publication_material 'Olex2 (Dolomanov et al., 2009)'
_computing_structure_refinement 'ShelXL (Sheldrick, 2015)'
_computing_structure_solution 'ShelXT (Sheldrick, 2015)'
_diffrn_ambient_temperature 293(2)
_diffrn_measured_fraction_theta_full 0.994
_diffrn_measured_fraction_theta_max 0.993
_diffrn_measurement_device_type 'CCD area detector'
_diffrn_measurement_method 'phi and omega scans'
_diffrn_radiation_monochromator graphite
_diffrn_radiation_type MoK\a
_diffrn_radiation_wavelength 0.71073
_diffrn_reflns_av_R_equivalents 0.0772
_diffrn_reflns_av_unetI/netI 0.1068
_diffrn_reflns_Laue_measured_fraction_full 0.994
_diffrn_reflns_Laue_measured_fraction_max 0.993
_diffrn_reflns_limit_h_max 15
_diffrn_reflns_limit_h_min -15
_diffrn_reflns_limit_k_max 16
_diffrn_reflns_limit_k_min -16
_diffrn_reflns_limit_l_max 17
_diffrn_reflns_limit_l_min -17
_diffrn_reflns_number 21203
_diffrn_reflns_point_group_measured_fraction_full 0.994
_diffrn_reflns_point_group_measured_fraction_max 0.993
_diffrn_reflns_theta_full 25.242
_diffrn_reflns_theta_max 25.324
_diffrn_reflns_theta_min 1.598
_exptl_absorpt_coefficient_mu 2.297
_exptl_absorpt_correction_type none
_exptl_crystal_colour colourless
_exptl_crystal_colour_primary colourless
_exptl_crystal_density_diffrn 1.262
_exptl_crystal_description block
_exptl_crystal_F_000 810
_exptl_crystal_size_max 0.23
_exptl_crystal_size_mid 0.21
_exptl_crystal_size_min 0.2
_refine_diff_density_max 0.816
_refine_diff_density_min -1.003
_refine_diff_density_rms 0.109
_refine_ls_extinction_method none
_refine_ls_goodness_of_fit_ref 0.936
_refine_ls_hydrogen_treatment constr
_refine_ls_matrix_type full
_refine_ls_number_parameters 422
_refine_ls_number_reflns 7595
_refine_ls_number_restraints 801
_refine_ls_restrained_S_all 0.947
_refine_ls_R_factor_all 0.0892
_refine_ls_R_factor_gt 0.0531
_refine_ls_shift/su_max 0.001
_refine_ls_shift/su_mean 0.000
_refine_ls_structure_factor_coef Fsqd
_refine_ls_weighting_details 'w=1/[\s^2^(Fo^2^)+(0.0477P)^2^] where P=(Fo^2^+2Fc^2^)/3'
_refine_ls_weighting_scheme calc
_refine_ls_wR_factor_gt 0.0978
_refine_ls_wR_factor_ref 0.1078
_reflns_Friedel_coverage 0.000
_reflns_number_gt 5107
_reflns_number_total 7595
_reflns_threshold_expression 'I > 2\s(I)'
_cod_data_source_file c9dt00507b2.cif
_cod_data_source_block 1ec
_cod_depositor_comments 'Adding full bibliography for 7049263--7049284.cif.'
_cod_database_code 7049271
_shelx_shelxl_version_number 2018/1
_shelx_space_group_comment
;
The symmetry employed for this shelxl refinement is uniquely defined
by the following loop, which should always be used as a source of
symmetry information in preference to the above space-group names.
They are only intended as comments.
;
_shelx_estimated_absorpt_t_max 0.657
_shelx_estimated_absorpt_t_min 0.620
_olex2_refinement_description
;
1. Fixed Uiso
 At 1.2 times of:
  All C(H) groups, All C(H,H) groups
 At 1.5 times of:
  All C(H,H,H) groups
2. Restrained distances
 Yb1-C22
 2.5 with sigma of 0.01
 C36-C37
 1.54 with sigma of 0.01
3. Rigid bond restraints
 C6, C7, C30, C31
 with sigma for 1-2 distances of 0.001 and sigma for 1-3 distances of 0.002
 Yb1, C22
 with sigma for 1-2 distances of 0.001 and sigma for 1-3 distances of 0.002
 Si1, C22, C23, C24, C25
 with sigma for 1-2 distances of 0.001 and sigma for 1-3 distances of 0.002
4. Uiso/Uaniso restraints and constraints
C1 \\sim C2 \\sim C3 \\sim C4 \\sim C5 \\sim C6 \\sim C7 \\sim C8 \\sim C9
\\sim C10 \\sim C11 \\sim C12 \\sim C13 \\sim C14 \\sim C15 \\sim C16 \\sim C17
\\sim C18 \\sim C19 \\sim C20 \\sim C21 \\sim C22 \\sim C23 \\sim C24 \\sim C25
\\sim C26 \\sim C27 \\sim C29 \\sim C30 \\sim C31 \\sim C32 \\sim C33 \\sim C34
\\sim C35 \\sim C36 \\sim C37 \\sim C38 \\sim C28: within 3.8A with sigma of
0.01 and sigma for terminal atoms of 0.02
Yb1 \\sim C22: within 2A with sigma of 0.001 and sigma for terminal atoms of
0.002
Si1 \\sim C22 \\sim C23 \\sim C24 \\sim C25: within 2A with sigma of 0.001 and
sigma for terminal atoms of 0.002
Uanis(Si1) \\sim Ueq, Uanis(C22) \\sim Ueq, Uanis(C23) \\sim Ueq, Uanis(C24)
\\sim Ueq, Uanis(C25) \\sim Ueq: with sigma of 0.02 and sigma for terminal
atoms of 0.04
5.a Ternary CH refined with riding coordinates:
 C16(H16), C19(H19)
5.b Secondary CH2 refined with riding coordinates:
 C22(H22A,H22B), C35(H35A,H35B), C36(H36A,H36B), C37(H37A,H37B), C38(H38A,H38B)
5.c Aromatic/amide H refined with riding coordinates:
 C2(H2), C4(H4), C5(H5), C6(H6), C7(H7), C12(H12), C13(H13), C14(H14),
 C26(H26), C27(H27), C30(H30), C31(H31), C32(H32), C33(H33), C34(H34), C28(H28)
5.d Idealised Me refined as rotating group:
 C17(H17A,H17B,H17C), C18(H18A,H18B,H18C), C20(H20A,H20B,H20C), C21(H21A,H21B,
 H21C), C23(H23A,H23B,H23C), C24(H24A,H24B,H24C), C25(H25A,H25B,H25C)
;
_olex2_submission_special_instructions 'No special instructions were received'

loop_
_space_group_symop_operation_xyz
'x, y, z'
'-x, -y, -z'

loop_
_atom_site_label
_atom_site_type_symbol
_atom_site_fract_x
_atom_site_fract_y
_atom_site_fract_z
_atom_site_U_iso_or_equiv
_atom_site_adp_type
_atom_site_occupancy
_atom_site_site_symmetry_order
_atom_site_calc_flag
_atom_site_refinement_flags_posn
_atom_site_refinement_flags_adp
C1 C 0.8091(7) 0.2087(6) 0.1817(5) 0.0518(15) Uani 1 1 d . U
C2 C 0.9257(7) 0.2898(6) 0.2688(5) 0.0555(16) Uani 1 1 d . U
H2 H 0.940861 0.350547 0.317758 0.067 Uiso 1 1 calc R .
C3 C 1.0180(7) 0.2615(6) 0.2685(6) 0.0575(16) Uani 1 1 d . U
C4 C 1.1524(7) 0.3074(7) 0.3338(6) 0.0691(19) Uani 1 1 d . U
H4 H 1.200397 0.371996 0.393414 0.083 Uiso 1 1 calc R .
C5 C 1.2107(8) 0.2567(7) 0.3090(6) 0.073(2) Uani 1 1 d . U
H5 H 1.299171 0.286575 0.353148 0.088 Uiso 1 1 calc R .
C6 C 1.1445(7) 0.1631(7) 0.2214(6) 0.072(2) Uani 1 1 d . U
H6 H 1.188992 0.131453 0.206756 0.087 Uiso 1 1 calc R .
C7 C 1.0126(7) 0.1142(7) 0.1540(6) 0.0679(18) Uani 1 1 d . U
H7 H 0.968247 0.050607 0.094129 0.081 Uiso 1 1 calc R .
C8 C 0.9470(7) 0.1631(6) 0.1781(6) 0.0543(16) Uani 1 1 d . U
C9 C 0.6784(7) 0.1915(6) 0.1461(5) 0.0467(15) Uani 1 1 d . U
C10 C 0.7239(7) 0.3521(6) 0.2668(5) 0.0523(15) Uani 1 1 d . U
C11 C 0.7877(7) 0.4560(6) 0.2540(6) 0.0627(17) Uani 1 1 d . U
C12 C 0.8643(8) 0.5554(7) 0.3407(6) 0.076(2) Uani 1 1 d . U
H12 H 0.908852 0.624228 0.333769 0.091 Uiso 1 1 calc R .
C13 C 0.8753(8) 0.5540(7) 0.4358(6) 0.078(2) Uani 1 1 d . U
H13 H 0.927107 0.621903 0.492603 0.094 Uiso 1 1 calc R .
C14 C 0.8126(8) 0.4563(7) 0.4492(6) 0.071(2) Uani 1 1 d . U
H14 H 0.820799 0.457273 0.514612 0.086 Uiso 1 1 calc R .
C15 C 0.7355(7) 0.3535(6) 0.3653(6) 0.0586(17) Uani 1 1 d . U
C16 C 0.7734(8) 0.4610(7) 0.1485(6) 0.078(2) Uani 1 1 d . U
H16 H 0.734531 0.383203 0.102947 0.093 Uiso 1 1 calc R .
C17 C 0.8990(10) 0.5319(8) 0.1503(8) 0.126(4) Uani 1 1 d . U
H17A H 0.933670 0.610637 0.185375 0.189 Uiso 1 1 calc GR .
H17B H 0.883252 0.519731 0.079718 0.189 Uiso 1 1 calc GR .
H17C H 0.960347 0.510440 0.187073 0.189 Uiso 1 1 calc GR .
C18 C 0.6793(10) 0.5000(8) 0.0983(7) 0.112(3) Uani 1 1 d . U
H18A H 0.600454 0.455927 0.099587 0.168 Uiso 1 1 calc GR .
H18B H 0.659692 0.490102 0.027020 0.168 Uiso 1 1 calc GR .
H18C H 0.717931 0.578801 0.136641 0.168 Uiso 1 1 calc GR .
C19 C 0.6653(8) 0.2438(7) 0.3806(6) 0.0676(19) Uani 1 1 d . U
H19 H 0.604152 0.184891 0.310675 0.081 Uiso 1 1 calc R .
C20 C 0.7580(9) 0.2056(7) 0.4432(7) 0.092(3) Uani 1 1 d . U
H20A H 0.809851 0.204783 0.412021 0.138 Uiso 1 1 calc GR .
H20B H 0.707934 0.130721 0.442007 0.138 Uiso 1 1 calc GR .
H20C H 0.813972 0.257453 0.514439 0.138 Uiso 1 1 calc GR .
C21 C 0.5843(9) 0.2479(8) 0.4321(7) 0.100(3) Uani 1 1 d . U
H21A H 0.641594 0.300441 0.503052 0.151 Uiso 1 1 calc GR .
H21B H 0.533750 0.173729 0.431870 0.151 Uiso 1 1 calc GR .
H21C H 0.527074 0.272224 0.393354 0.151 Uiso 1 1 calc GR .
C22 C 0.6256(8) 0.0269(7) -0.1598(5) 0.0736(10) Uani 1 1 d D U
H22A H 0.609757 -0.038935 -0.207927 0.088 Uiso 1 1 calc R .
H22B H 0.547584 0.030969 -0.192656 0.088 Uiso 1 1 calc R .
C23 C 0.8938(8) 0.1350(7) -0.1363(7) 0.0859(12) Uani 1 1 d . U
H23A H 0.914882 0.109897 -0.077578 0.129 Uiso 1 1 calc GR .
H23B H 0.966343 0.207437 -0.119801 0.129 Uiso 1 1 calc GR .
H23C H 0.874996 0.080805 -0.196509 0.129 Uiso 1 1 calc GR .
C24 C 0.6932(8) 0.1648(7) -0.2955(6) 0.0883(15) Uani 1 1 d . U
H24A H 0.670920 0.099472 -0.347580 0.132 Uiso 1 1 calc GR .
H24B H 0.761508 0.231642 -0.292649 0.132 Uiso 1 1 calc GR .
H24C H 0.618110 0.171847 -0.313607 0.132 Uiso 1 1 calc GR .
C25 C 0.8103(8) 0.2843(7) -0.0685(7) 0.0876(14) Uani 1 1 d . U
H25A H 0.739920 0.297767 -0.082994 0.131 Uiso 1 1 calc GR .
H25B H 0.877494 0.344592 -0.073269 0.131 Uiso 1 1 calc GR .
H25C H 0.844846 0.281482 0.000875 0.131 Uiso 1 1 calc GR .
C26 C 0.7724(9) -0.1867(7) 0.0219(7) 0.081(2) Uani 1 1 d . U
H26 H 0.832671 -0.142613 0.092259 0.098 Uiso 1 1 calc R .
C27 C 0.6189(8) -0.2495(7) -0.1352(7) 0.0715(19) Uani 1 1 d . U
H27 H 0.552005 -0.256728 -0.195879 0.086 Uiso 1 1 calc R .
N4 N 0.6579(6) -0.3251(5) -0.1289(5) 0.0683(18) Uani 1 1 d . .
C29 C 0.6076(10) -0.4282(8) -0.2100(7) 0.0798(19) Uani 1 1 d . U
C30 C 0.4813(10) -0.4868(8) -0.2872(7) 0.093(2) Uani 1 1 d . U
H30 H 0.426051 -0.461221 -0.286473 0.112 Uiso 1 1 calc R .
C31 C 0.4335(11) -0.5840(8) -0.3672(8) 0.102(2) Uani 1 1 d . U
H31 H 0.346305 -0.625827 -0.419380 0.122 Uiso 1 1 calc R .
C32 C 0.5211(11) -0.6170(9) -0.3666(8) 0.102(3) Uani 1 1 d . U
H32 H 0.492159 -0.680420 -0.420951 0.122 Uiso 1 1 calc R .
C33 C 0.6415(11) -0.5618(8) -0.2924(8) 0.098(2) Uani 1 1 d . U
H33 H 0.696058 -0.588166 -0.293296 0.118 Uiso 1 1 calc R .
C34 C 0.6907(10) -0.4645(8) -0.2121(8) 0.094(2) Uani 1 1 d . U
H34 H 0.778094 -0.424281 -0.160365 0.112 Uiso 1 1 calc R .
C35 C 0.5388(10) -0.2157(8) 0.1012(7) 0.105(3) Uani 1 1 d . U
H35A H 0.531212 -0.266573 0.044298 0.127 Uiso 1 1 calc R .
H35B H 0.454013 -0.224424 0.080258 0.127 Uiso 1 1 calc R .
C36 C 0.5832(11) -0.2429(8) 0.1959(7) 0.129(3) Uani 1 1 d D U
H36A H 0.633378 -0.278336 0.195622 0.154 Uiso 1 1 calc R .
H36B H 0.510179 -0.293362 0.202685 0.154 Uiso 1 1 calc R .
C37 C 0.6656(11) -0.1308(8) 0.2820(7) 0.132(4) Uani 1 1 d D U
H37A H 0.615153 -0.115511 0.308938 0.158 Uiso 1 1 calc R .
H37B H 0.738097 -0.128058 0.339046 0.158 Uiso 1 1 calc R .
C38 C 0.7121(9) -0.0487(8) 0.2337(7) 0.096(3) Uani 1 1 d . U
H38A H 0.708741 0.017757 0.257810 0.115 Uiso 1 1 calc R .
H38B H 0.801630 -0.024798 0.253162 0.115 Uiso 1 1 calc R .
N1 N 0.8181(5) 0.1298(4) 0.1244(4) 0.0483(14) Uani 1 1 d . .
N2 N 0.6388(5) 0.2498(4) 0.1803(4) 0.0449(14) Uani 1 1 d . .
N3 N 0.6865(6) -0.1629(5) -0.0451(5) 0.0629(17) Uani 1 1 d . .
C28 C 0.7565(9) -0.2849(7) -0.0301(7) 0.083(2) Uani 1 1 d . U
H28 H 0.804798 -0.318142 -0.002419 0.100 Uiso 1 1 calc R .
O2 O 0.6312(5) -0.1016(4) 0.1232(4) 0.0650(14) Uani 1 1 d . .
Si1 Si 0.7499(3) 0.1480(2) -0.1649(2) 0.0756(6) Uani 1 1 d . U
Yb1 Yb 0.62616(3) -0.02482(3) -0.01174(2) 0.04321(12) Uani 1 1 d D U
O1 O 0.5858(4) 0.0969(3) 0.0614(3) 0.0441(11) Uani 1 1 d . .

loop_
_atom_site_aniso_label
_atom_site_aniso_U_11
_atom_site_aniso_U_22
_atom_site_aniso_U_33
_atom_site_aniso_U_23
_atom_site_aniso_U_13
_atom_site_aniso_U_12
C1 0.050(3) 0.056(3) 0.056(3) 0.024(2) 0.030(2) 0.028(2)
C2 0.053(3) 0.058(3) 0.055(3) 0.014(2) 0.029(2) 0.028(2)
C3 0.047(3) 0.063(3) 0.060(3) 0.019(3) 0.028(2) 0.027(2)
C4 0.051(3) 0.071(3) 0.068(3) 0.014(3) 0.022(3) 0.028(3)
C5 0.050(3) 0.079(4) 0.074(3) 0.020(3) 0.022(3) 0.031(3)
C6 0.054(3) 0.073(4) 0.082(4) 0.017(3) 0.029(3) 0.034(3)
C7 0.056(3) 0.071(3) 0.070(3) 0.016(3) 0.028(2) 0.033(3)
C8 0.050(3) 0.059(3) 0.063(3) 0.023(2) 0.032(2) 0.032(2)
C9 0.052(3) 0.047(3) 0.050(3) 0.021(2) 0.031(2) 0.027(2)
C10 0.060(3) 0.051(3) 0.055(3) 0.016(2) 0.031(2) 0.034(2)
C11 0.068(3) 0.055(3) 0.056(3) 0.011(2) 0.028(2) 0.029(2)
C12 0.081(3) 0.055(3) 0.065(3) 0.011(3) 0.028(3) 0.025(3)
C13 0.081(3) 0.060(3) 0.061(3) 0.004(3) 0.023(3) 0.026(3)
C14 0.075(3) 0.064(3) 0.056(3) 0.007(3) 0.027(3) 0.030(3)
C15 0.063(3) 0.054(3) 0.056(3) 0.013(2) 0.028(2) 0.031(2)
C16 0.079(3) 0.058(3) 0.067(3) 0.014(3) 0.029(3) 0.020(3)
C17 0.116(6) 0.093(6) 0.102(6) 0.011(5) 0.056(5) 0.006(5)
C18 0.118(6) 0.093(6) 0.082(5) 0.031(5) 0.029(5) 0.039(5)
C19 0.067(3) 0.066(3) 0.055(3) 0.012(3) 0.029(3) 0.026(3)
C20 0.094(5) 0.076(5) 0.088(5) 0.025(4) 0.037(4) 0.040(4)
C21 0.095(6) 0.098(6) 0.085(5) 0.021(4) 0.047(5) 0.032(5)
C22 0.0855(17) 0.0796(17) 0.0781(14) 0.0420(14) 0.0534(15) 0.0446(15)
C23 0.083(2) 0.088(2) 0.095(2) 0.0377(19) 0.0500(19) 0.0433(17)
C24 0.093(2) 0.087(2) 0.0851(17) 0.0448(16) 0.0498(19) 0.037(2)
C25 0.093(2) 0.082(2) 0.090(2) 0.0323(18) 0.054(2) 0.0393(19)
C26 0.084(4) 0.085(4) 0.084(4) 0.032(3) 0.038(3) 0.055(3)
C27 0.091(4) 0.080(4) 0.085(4) 0.036(3) 0.050(3) 0.069(3)
N4 0.076(5) 0.071(5) 0.075(5) 0.026(4) 0.039(4) 0.049(4)
C29 0.101(4) 0.085(3) 0.089(4) 0.036(3) 0.056(3) 0.067(3)
C30 0.112(4) 0.089(4) 0.092(4) 0.031(3) 0.049(3) 0.064(3)
C31 0.121(5) 0.096(4) 0.094(4) 0.027(3) 0.052(4) 0.064(4)
C32 0.124(5) 0.098(4) 0.095(4) 0.028(4) 0.059(4) 0.064(4)
C33 0.119(5) 0.092(4) 0.102(4) 0.029(4) 0.059(4) 0.066(4)
C34 0.110(4) 0.092(4) 0.098(4) 0.031(3) 0.056(3) 0.064(3)
C35 0.109(5) 0.087(4) 0.083(4) 0.045(4) 0.037(4) 0.027(4)
C36 0.126(6) 0.098(5) 0.096(5) 0.051(4) 0.030(5) 0.024(5)
C37 0.122(6) 0.107(5) 0.091(5) 0.050(4) 0.027(4) 0.019(5)
C38 0.095(4) 0.086(4) 0.071(4) 0.036(3) 0.030(3) 0.026(4)
N1 0.034(3) 0.043(3) 0.058(4) 0.007(3) 0.018(3) 0.019(3)
N2 0.036(3) 0.039(3) 0.042(3) 0.004(3) 0.014(3) 0.013(3)
N3 0.058(4) 0.061(4) 0.072(4) 0.017(4) 0.027(4) 0.040(3)
C28 0.094(4) 0.085(4) 0.093(4) 0.037(3) 0.042(3) 0.065(3)
O2 0.060(3) 0.061(3) 0.054(3) 0.019(3) 0.018(3) 0.026(3)
Si1 0.0846(15) 0.0796(15) 0.0826(14) 0.0398(12) 0.0537(13) 0.0440(13)
Yb1 0.03887(18) 0.04277(18) 0.04304(18) 0.00952(13) 0.01790(13) 0.02101(14)
O1 0.033(2) 0.037(2) 0.044(3) -0.001(2) 0.013(2) 0.013(2)

loop_
_atom_type_symbol
_atom_type_description
_atom_type_scat_dispersion_real
_atom_type_scat_dispersion_imag
_atom_type_scat_source
C C 0.0033 0.0016 'International Tables Vol C Tables 4.2.6.8 and 6.1.1.4'
H H 0.0000 0.0000 'International Tables Vol C Tables 4.2.6.8 and 6.1.1.4'
N N 0.0061 0.0033 'International Tables Vol C Tables 4.2.6.8 and 6.1.1.4'
O O 0.0106 0.0060 'International Tables Vol C Tables 4.2.6.8 and 6.1.1.4'
Si Si 0.0817 0.0704 'International Tables Vol C Tables 4.2.6.8 and 6.1.1.4'
Yb Yb -0.3850 5.5486 'International Tables Vol C Tables 4.2.6.8 and 6.1.1.4'

loop_
_geom_angle_atom_site_label_1
_geom_angle_atom_site_label_2
_geom_angle_atom_site_label_3
_geom_angle
_geom_angle_site_symmetry_1
_geom_angle_site_symmetry_3
C2 C1 C9 129.6(7) . .
N1 C1 C2 113.4(6) . .
N1 C1 C9 116.8(6) . .
C1 C2 H2 127.2 . .
C1 C2 C3 105.6(6) . .
C3 C2 H2 127.2 . .
C2 C3 C8 105.3(6) . .
C4 C3 C2 135.4(7) . .
C4 C3 C8 119.3(7) . .
C3 C4 H4 120.3 . .
C5 C4 C3 119.3(8) . .
C5 C4 H4 120.3 . .
C4 C5 H5 118.9 . .
C4 C5 C6 122.2(8) . .
C6 C5 H5 118.9 . .
C5 C6 H6 119.3 . .
C5 C6 C7 121.3(8) . .
C7 C6 H6 119.3 . .
C6 C7 H7 120.8 . .
C6 C7 C8 118.4(7) . .
C8 C7 H7 120.8 . .
C7 C8 C3 119.4(7) . .
N1 C8 C3 111.6(6) . .
N1 C8 C7 129.0(7) . .
C1 C9 Yb1 148.2(5) . 2_655
N2 C9 C1 131.8(6) . .
N2 C9 Yb1 79.0(4) . 2_655
N2 C9 O1 115.8(6) . .
O1 C9 C1 112.4(6) . .
O1 C9 Yb1 37.9(3) . 2_655
C15 C10 C11 119.0(6) . .
C15 C10 N2 119.8(6) . .
N2 C10 C11 120.8(6) . .
C10 C11 C16 121.7(6) . .
C12 C11 C10 118.6(7) . .
C12 C11 C16 119.8(7) . .
C11 C12 H12 119.4 . .
C13 C12 C11 121.1(8) . .
C13 C12 H12 119.4 . .
C12 C13 H13 119.4 . .
C14 C13 C12 121.3(8) . .
C14 C13 H13 119.4 . .
C13 C14 H14 119.9 . .
C13 C14 C15 120.2(8) . .
C15 C14 H14 119.9 . .
C10 C15 C19 120.1(6) . .
C14 C15 C10 119.8(7) . .
C14 C15 C19 120.1(7) . .
C11 C16 H16 106.9 . .
C17 C16 C11 114.9(7) . .
C17 C16 H16 106.9 . .
C17 C16 C18 110.1(8) . .
C18 C16 C11 110.7(8) . .
C18 C16 H16 106.9 . .
C16 C17 H17A 109.5 . .
C16 C17 H17B 109.5 . .
C16 C17 H17C 109.5 . .
H17A C17 H17B 109.5 . .
H17A C17 H17C 109.5 . .
H17B C17 H17C 109.5 . .
C16 C18 H18A 109.5 . .
C16 C18 H18B 109.5 . .
C16 C18 H18C 109.5 . .
H18A C18 H18B 109.5 . .
H18A C18 H18C 109.5 . .
H18B C18 H18C 109.5 . .
C15 C19 H19 107.0 . .
C15 C19 C20 112.6(7) . .
C15 C19 C21 113.2(7) . .
C20 C19 H19 107.0 . .
C21 C19 H19 107.0 . .
C21 C19 C20 109.6(7) . .
C19 C20 H20A 109.5 . .
C19 C20 H20B 109.5 . .
C19 C20 H20C 109.5 . .
H20A C20 H20B 109.5 . .
H20A C20 H20C 109.5 . .
H20B C20 H20C 109.5 . .
C19 C21 H21A 109.5 . .
C19 C21 H21B 109.5 . .
C19 C21 H21C 109.5 . .
H21A C21 H21B 109.5 . .
H21A C21 H21C 109.5 . .
H21B C21 H21C 109.5 . .
H22A C22 H22B 105.8 . .
Si1 C22 H22A 104.9 . .
Si1 C22 H22B 104.9 . .
Si1 C22 Yb1 129.4(4) . .
Yb1 C22 H22A 104.9 . .
Yb1 C22 H22B 104.9 . .
H23A C23 H23B 109.5 . .
H23A C23 H23C 109.5 . .
H23B C23 H23C 109.5 . .
Si1 C23 H23A 109.5 . .
Si1 C23 H23B 109.5 . .
Si1 C23 H23C 109.5 . .
H24A C24 H24B 109.5 . .
H24A C24 H24C 109.5 . .
H24B C24 H24C 109.5 . .
Si1 C24 H24A 109.5 . .
Si1 C24 H24B 109.5 . .
Si1 C24 H24C 109.5 . .
H25A C25 H25B 109.5 . .
H25A C25 H25C 109.5 . .
H25B C25 H25C 109.5 . .
Si1 C25 H25A 109.5 . .
Si1 C25 H25B 109.5 . .
Si1 C25 H25C 109.5 . .
N3 C26 H26 125.2 . .
C28 C26 H26 125.2 . .
C28 C26 N3 109.6(8) . .
N4 C27 H27 123.7 . .
N3 C27 H27 123.7 . .
N3 C27 N4 112.7(7) . .
C27 N4 C29 128.1(7) . .
C27 N4 C28 106.1(7) . .
C28 N4 C29 125.8(7) . .
C30 C29 N4 120.7(8) . .
C30 C29 C34 119.7(9) . .
C34 C29 N4 119.5(9) . .
C29 C30 H30 119.5 . .
C29 C30 C31 120.9(10) . .
C31 C30 H30 119.5 . .
C30 C31 H31 121.3 . .
C30 C31 C32 117.4(10) . .
C32 C31 H31 121.3 . .
C31 C32 H32 119.1 . .
C33 C32 C31 121.9(10) . .
C33 C32 H32 119.1 . .
C32 C33 H33 119.3 . .
C32 C33 C34 121.4(10) . .
C34 C33 H33 119.3 . .
C29 C34 H34 120.7 . .
C33 C34 C29 118.7(10) . .
C33 C34 H34 120.7 . .
H35A C35 H35B 108.4 . .
C36 C35 H35A 110.1 . .
C36 C35 H35B 110.1 . .
O2 C35 H35A 110.1 . .
O2 C35 H35B 110.1 . .
O2 C35 C36 108.2(7) . .
C35 C36 H36A 111.0 . .
C35 C36 H36B 111.0 . .
C35 C36 C37 103.7(8) . .
H36A C36 H36B 109.0 . .
C37 C36 H36A 111.0 . .
C37 C36 H36B 111.0 . .
C36 C37 H37A 110.8 . .
C36 C37 H37B 110.8 . .
H37A C37 H37B 108.9 . .
C38 C37 C36 104.8(8) . .
C38 C37 H37A 110.8 . .
C38 C37 H37B 110.8 . .
C37 C38 H38A 110.0 . .
C37 C38 H38B 110.0 . .
H38A C38 H38B 108.4 . .
O2 C38 C37 108.3(7) . .
O2 C38 H38A 110.0 . .
O2 C38 H38B 110.0 . .
C1 N1 Yb1 117.4(4) . .
C8 N1 C1 104.0(5) . .
C8 N1 Yb1 137.9(4) . .
C9 N2 C10 122.6(6) . .
C26 N3 Yb1 130.9(5) . .
C27 N3 C26 104.1(6) . .
C27 N3 Yb1 123.8(5) . .
C26 C28 H28 126.3 . .
N4 C28 C26 107.4(7) . .
N4 C28 H28 126.3 . .
C35 O2 Yb1 121.8(4) . .
C38 O2 C35 107.8(6) . .
C38 O2 Yb1 130.2(5) . .
C22 Si1 C23 110.9(4) . .
C22 Si1 C24 113.2(4) . .
C22 Si1 C25 113.3(4) . .
C23 Si1 C24 106.7(4) . .
C25 Si1 C23 106.1(4) . .
C25 Si1 C24 106.1(4) . .
C9 Yb1 Yb1 53.97(13) 2_655 2_655
C22 Yb1 C9 89.9(2) . 2_655
C22 Yb1 N3 93.5(3) . .
C22 Yb1 Yb1 102.5(2) . 2_655
N1 Yb1 C9 155.68(18) . 2_655
N1 Yb1 C22 101.1(2) . .
N1 Yb1 N3 103.80(19) . .
N1 Yb1 O2 82.96(18) . .
N1 Yb1 Yb1 102.13(13) . 2_655
N3 Yb1 C9 97.06(19) . 2_655
N3 Yb1 Yb1 146.20(15) . 2_655
O2 Yb1 C9 89.89(16) . 2_655
O2 Yb1 C22 170.1(2) . .
O2 Yb1 N3 76.7(2) . .
O2 Yb1 Yb1 85.38(12) . 2_655
O1 Yb1 C9 86.98(17) . 2_655
O1 Yb1 C9 21.51(15) 2_655 2_655
O1 Yb1 C22 101.6(2) . .
O1 Yb1 C22 99.2(2) 2_655 .
O1 Yb1 N1 69.66(16) . .
O1 Yb1 N1 134.18(17) 2_655 .
O1 Yb1 N3 164.44(18) . .
O1 Yb1 N3 115.47(17) 2_655 .
O1 Yb1 O2 83.96(16) 2_655 .
O1 Yb1 O2 88.31(16) . .
O1 Yb1 Yb1 33.22(10) . 2_655
O1 Yb1 Yb1 33.01(10) 2_655 2_655
O1 Yb1 O1 66.23(16) . 2_655
C9 O1 Yb1 123.5(4) . .
C9 O1 Yb1 120.6(4) . 2_655
Yb1 O1 Yb1 113.77(16) . 2_655

loop_
_geom_bond_atom_site_label_1
_geom_bond_atom_site_label_2
_geom_bond_distance
_geom_bond_site_symmetry_2
C1 C2 1.374(9) .
C1 C9 1.469(9) .
C1 N1 1.371(8) .
C2 H2 0.9300 .
C2 C3 1.414(9) .
C3 C4 1.409(9) .
C3 C8 1.417(9) .
C4 H4 0.9300 .
C4 C5 1.344(10) .
C5 H5 0.9300 .
C5 C6 1.363(10) .
C6 H6 0.9300 .
C6 C7 1.382(10) .
C7 H7 0.9300 .
C7 C8 1.409(9) .
C8 N1 1.368(8) .
C9 N2 1.276(8) .
C9 Yb1 3.157(7) 2_655
C9 O1 1.344(7) .
C10 C11 1.411(9) .
C10 C15 1.403(9) .
C10 N2 1.406(8) .
C11 C12 1.388(9) .
C11 C16 1.515(10) .
C12 H12 0.9300 .
C12 C13 1.363(10) .
C13 H13 0.9300 .
C13 C14 1.346(10) .
C14 H14 0.9300 .
C14 C15 1.394(9) .
C15 C19 1.512(10) .
C16 H16 0.9800 .
C16 C17 1.502(12) .
C16 C18 1.514(11) .
C17 H17A 0.9600 .
C17 H17B 0.9600 .
C17 H17C 0.9600 .
C18 H18A 0.9600 .
C18 H18B 0.9600 .
C18 H18C 0.9600 .
C19 H19 0.9800 .
C19 C20 1.544(10) .
C19 C21 1.542(11) .
C20 H20A 0.9600 .
C20 H20B 0.9600 .
C20 H20C 0.9600 .
C21 H21A 0.9600 .
C21 H21B 0.9600 .
C21 H21C 0.9600 .
C22 H22A 0.9700 .
C22 H22B 0.9700 .
C22 Si1 1.816(7) .
C22 Yb1 2.393(6) .
C23 H23A 0.9600 .
C23 H23B 0.9600 .
C23 H23C 0.9600 .
C23 Si1 1.848(8) .
C24 H24A 0.9600 .
C24 H24B 0.9600 .
C24 H24C 0.9600 .
C24 Si1 1.865(8) .
C25 H25A 0.9600 .
C25 H25B 0.9600 .
C25 H25C 0.9600 .
C25 Si1 1.844(8) .
C26 H26 0.9300 .
C26 N3 1.367(9) .
C26 C28 1.363(11) .
C27 H27 0.9300 .
C27 N4 1.342(9) .
C27 N3 1.332(9) .
N4 C29 1.437(10) .
N4 C28 1.346(10) .
C29 C30 1.354(11) .
C29 C34 1.383(11) .
C30 H30 0.9300 .
C30 C31 1.383(11) .
C31 H31 0.9300 .
C31 C32 1.395(13) .
C32 H32 0.9300 .
C32 C33 1.294(12) .
C33 H33 0.9300 .
C33 C34 1.380(11) .
C34 H34 0.9300 .
C35 H35A 0.9700 .
C35 H35B 0.9700 .
C35 C36 1.459(11) .
C35 O2 1.421(9) .
C36 H36A 0.9700 .
C36 H36B 0.9700 .
C36 C37 1.485(8) .
C37 H37A 0.9700 .
C37 H37B 0.9700 .
C37 C38 1.465(11) .
C38 H38A 0.9700 .
C38 H38B 0.9700 .
C38 O2 1.419(9) .
N1 Yb1 2.310(5) .
N3 Yb1 2.419(6) .
C28 H28 0.9300 .
O2 Yb1 2.374(5) .
Yb1 Yb1 3.7639(7) 2_655
Yb1 O1 2.241(4) .
Yb1 O1 2.253(4) 2_655

loop_
_geom_torsion_atom_site_label_1
_geom_torsion_atom_site_label_2
_geom_torsion_atom_site_label_3
_geom_torsion_atom_site_label_4
_geom_torsion
_geom_torsion_site_symmetry_1
_geom_torsion_site_symmetry_4
C1 C2 C3 C4 -179.7(9) . .
C1 C2 C3 C8 0.3(8) . .
C1 C9 N2 C10 0.8(12) . .
C1 C9 O1 Yb1 165.2(4) . 2_655
C1 C9 O1 Yb1 2.9(7) . .
C2 C1 C9 N2 5.9(13) . .
C2 C1 C9 Yb1 -157.5(6) . 2_655
C2 C1 C9 O1 -174.8(7) . .
C2 C1 N1 C8 -0.1(8) . .
C2 C1 N1 Yb1 172.2(5) . .
C2 C3 C4 C5 179.9(8) . .
C2 C3 C8 C7 178.8(7) . .
C2 C3 C8 N1 -0.4(8) . .
C3 C4 C5 C6 1.2(13) . .
C3 C8 N1 C1 0.3(8) . .
C3 C8 N1 Yb1 -169.4(5) . .
C4 C3 C8 C7 -1.2(11) . .
C4 C3 C8 N1 179.6(7) . .
C4 C5 C6 C7 -1.0(14) . .
C5 C6 C7 C8 -0.4(12) . .
C6 C7 C8 C3 1.5(11) . .
C6 C7 C8 N1 -179.5(7) . .
C7 C8 N1 C1 -178.8(8) . .
C7 C8 N1 Yb1 11.5(12) . .
C8 C3 C4 C5 -0.1(12) . .
C9 C1 C2 C3 175.8(7) . .
C9 C1 N1 C8 -176.6(6) . .
C9 C1 N1 Yb1 -4.3(8) . .
C10 C11 C12 C13 -1.8(13) . .
C10 C11 C16 C17 -132.4(9) . .
C10 C11 C16 C18 102.1(9) . .
C10 C15 C19 C20 106.0(8) . .
C10 C15 C19 C21 -129.0(8) . .
C11 C10 C15 C14 -2.0(11) . .
C11 C10 C15 C19 178.3(7) . .
C11 C10 N2 C9 85.1(9) . .
C11 C12 C13 C14 0.1(14) . .
C12 C11 C16 C17 48.1(12) . .
C12 C11 C16 C18 -77.4(10) . .
C12 C13 C14 C15 0.6(13) . .
C13 C14 C15 C10 0.3(12) . .
C13 C14 C15 C19 180.0(8) . .
C14 C15 C19 C20 -73.6(9) . .
C14 C15 C19 C21 51.4(10) . .
C15 C10 C11 C12 2.7(11) . .
C15 C10 C11 C16 -176.8(7) . .
C15 C10 N2 C9 -101.6(8) . .
C16 C11 C12 C13 177.7(8) . .
C27 N4 C29 C30 -29.7(14) . .
C27 N4 C29 C34 146.9(9) . .
C27 N4 C28 C26 1.5(10) . .
N4 C27 N3 C26 -0.5(9) . .
N4 C27 N3 Yb1 -169.1(5) . .
N4 C29 C30 C31 178.0(8) . .
N4 C29 C34 C33 -178.0(8) . .
C29 N4 C28 C26 -179.1(8) . .
C29 C30 C31 C32 -1.8(15) . .
C30 C29 C34 C33 -1.3(14) . .
C30 C31 C32 C33 2.5(16) . .
C31 C32 C33 C34 -2.6(17) . .
C32 C33 C34 C29 2.0(15) . .
C34 C29 C30 C31 1.4(15) . .
C35 C36 C37 C38 -26.0(13) . .
C36 C35 O2 C38 -14.8(11) . .
C36 C35 O2 Yb1 168.8(7) . .
C36 C37 C38 O2 17.9(12) . .
C37 C38 O2 C35 -2.3(11) . .
C37 C38 O2 Yb1 173.7(6) . .
N1 C1 C2 C3 -0.2(8) . .
N1 C1 C9 N2 -178.2(7) . .
N1 C1 C9 Yb1 18.4(12) . 2_655
N1 C1 C9 O1 1.1(9) . .
N2 C9 O1 Yb1 -177.6(4) . .
N2 C9 O1 Yb1 -15.3(8) . 2_655
N2 C10 C11 C12 176.0(7) . .
N2 C10 C11 C16 -3.4(11) . .
N2 C10 C15 C14 -175.4(7) . .
N2 C10 C15 C19 5.0(10) . .
N3 C26 C28 N4 -1.9(10) . .
N3 C27 N4 C29 180.0(7) . .
N3 C27 N4 C28 -0.6(10) . .
C28 C26 N3 C27 1.4(10) . .
C28 C26 N3 Yb1 168.9(6) . .
C28 N4 C29 C30 151.1(9) . .
C28 N4 C29 C34 -32.3(13) . .
O2 C35 C36 C37 25.5(12) . .
Yb1 C9 N2 C10 171.9(6) 2_655 .
Yb1 C9 O1 Yb1 -162.3(6) 2_655 .
Yb1 C22 Si1 C23 69.8(6) . .
Yb1 C22 Si1 C24 -170.3(5) . .
Yb1 C22 Si1 C25 -49.4(7) . .
O1 C9 N2 C10 -178.5(6) . .
